data_7238498
loop_
_publ_author_name
'Xu, Hong-Yu'
'Zhao, Fang-Hua'
'Che, Yun-Xia'
'Zheng, Ji-Min'

_publ_section_title
;
 Three 3d--4f heterometallic complexes constructed from oxalic acid and
 benzimidazole-5,6-dicarboxylic acid
;
_journal_issue 20
_journal_name_full CrystEngComm
_journal_page_first 6869
_journal_paper_doi 10.1039/c2ce25859e
_journal_volume 14
_journal_year 2012
_chemical_formula_sum 'C40 H32 Co3 N8 O32 Sm2'
_chemical_formula_weight 1614.23
_space_group_IT_number 14
_space_group_name_Hall '-P 2ybc'
_space_group_name_H-M_alt 'P 1 21/c 1'
_symmetry_cell_setting monoclinic
_symmetry_space_group_name_H-M 'P 1 21/c 1'
_atom_sites_solution_hydrogens geom
_atom_sites_solution_primary direct
_atom_sites_solution_secondary difmap
_audit_creation_method SHELXL-97
_cell_angle_alpha 90.00
_cell_angle_beta 99.00(3)
_cell_angle_gamma 90.00
_cell_formula_units_Z 2
_cell_length_a 10.446(2)
_cell_length_b 7.5939(15)
_cell_length_c 30.513(6)
_cell_measurement_reflns_used 17074
_cell_measurement_temperature 153(2)
_cell_measurement_theta_max 25.575
_cell_measurement_theta_min 3.005
_cell_volume 2390.7(8)
_computing_cell_refinement 'Bruker XSCANS'
_computing_data_collection 'Bruker XSCANS'
_computing_data_reduction 'Bruker SHELXTL'
_computing_molecular_graphics 'Bruker SHELXTL'
_computing_publication_material 'Bruker SHELXTL'
_computing_structure_refinement 'SHELXL-97 (Sheldrick, 1997)'
_computing_structure_solution 'SHELXS-97 (Sheldrick, 1990)'
_diffrn_ambient_temperature 153(2)
_diffrn_measured_fraction_theta_full 0.999
_diffrn_measured_fraction_theta_max 0.999
_diffrn_measurement_device_type 'Bruker P4'
_diffrn_measurement_method '\w scans'
_diffrn_radiation_monochromator graphite
_diffrn_radiation_source 'fine-focus sealed tube'
_diffrn_radiation_type MoK\a
_diffrn_radiation_wavelength 0.71073
_diffrn_reflns_av_R_equivalents 0.0917
_diffrn_reflns_av_sigmaI/netI 0.0787
_diffrn_reflns_limit_h_max 13
_diffrn_reflns_limit_h_min -13
_diffrn_reflns_limit_k_max 9
_diffrn_reflns_limit_k_min -9
_diffrn_reflns_limit_l_max 39
_diffrn_reflns_limit_l_min -39
_diffrn_reflns_number 22238
_diffrn_reflns_theta_full 27.48
_diffrn_reflns_theta_max 27.48
_diffrn_reflns_theta_min 3.00
_exptl_absorpt_coefficient_mu 3.556
_exptl_absorpt_correction_T_max 0.5365
_exptl_absorpt_correction_T_min 0.5365
_exptl_absorpt_correction_type multi-scan
_exptl_absorpt_process_details sadabs
_exptl_crystal_colour purple
_exptl_crystal_density_diffrn 2.242
_exptl_crystal_density_method 'not measured'
_exptl_crystal_description Sheet
_exptl_crystal_F_000 1578
_exptl_crystal_size_max 0.20
_exptl_crystal_size_mid 0.20
_exptl_crystal_size_min 0.20
_refine_diff_density_max 1.782
_refine_diff_density_min -2.028
_refine_diff_density_rms 0.214
_refine_ls_extinction_method none
_refine_ls_goodness_of_fit_ref 1.040
_refine_ls_hydrogen_treatment constr
_refine_ls_matrix_type full
_refine_ls_number_parameters 385
_refine_ls_number_reflns 5467
_refine_ls_number_restraints 0
_refine_ls_restrained_S_all 1.040
_refine_ls_R_factor_all 0.0679
_refine_ls_R_factor_gt 0.0554
_refine_ls_shift/su_max 0.001
_refine_ls_shift/su_mean 0.000
_refine_ls_structure_factor_coef Fsqd
_refine_ls_weighting_details 'calc w=1/[\s^2^(Fo^2^)+(0.0600P)^2^+22.9776P] where P=(Fo^2^+2Fc^2^)/3'
_refine_ls_weighting_scheme calc
_refine_ls_wR_factor_gt 0.1365
_refine_ls_wR_factor_ref 0.1436
_reflns_number_gt 4506
_reflns_number_total 5467
_reflns_threshold_expression >2sigma(I)
_cod_data_source_file c2ce25859e.txt
_cod_data_source_block 3Sm
_cod_depositor_comments
;
The following automatic conversions were performed:

data item '_symmetry_cell_setting' value 'Monoclinic' was changed to
'monoclinic' in accordance with the
/home/saulius/struct/COD-crude-data/automatic-downloads/DataCite-retrospective/RSC/depositions/lib/dictionaries/cif_core.dic
dictionary named 'cif_core.dic' version 2.4.2 last updated on
2011-04-26.

Automatic conversion script
Id: cif_fix_values 6909 2019-04-08 15:41:33Z antanas 
;
_cod_original_sg_symbol_H-M P2(1)/c
_cod_database_code 7238498

loop_
_symmetry_equiv_pos_as_xyz
'x, y, z'
'-x, y+1/2, -z+1/2'
'-x, -y, -z'
'x, -y-1/2, z-1/2'

loop_
_atom_site_label
_atom_site_type_symbol
_atom_site_fract_x
_atom_site_fract_y
_atom_site_fract_z
_atom_site_U_iso_or_equiv
_atom_site_adp_type
_atom_site_occupancy
_atom_site_symmetry_multiplicity
_atom_site_calc_flag
_atom_site_refinement_flags
C1 C 0.8947(4) 0.5694(6) 0.07699(14) 0.0200(10) Uani 1 1 d .
C2 C 0.7897(4) 0.4709(7) 0.04494(15) 0.0226(11) Uani 1 1 d .
C3 C 0.4457(4) 0.3535(6) 0.13995(13) 0.0151(9) Uani 1 1 d .
C4 C 0.3272(4) 0.2483(6) 0.12199(13) 0.0164(9) Uani 1 1 d .
C5 C 0.2365(4) 0.3294(6) 0.09040(15) 0.0200(10) Uani 1 1 d .
H5 H 0.2446 0.4492 0.0823 0.024 Uiso 1 1 calc R
C6 C 0.1328(4) 0.2257(6) 0.07106(14) 0.0194(10) Uani 1 1 d .
C7 C 0.1191(4) 0.0521(6) 0.08418(15) 0.0225(11) Uani 1 1 d .
C8 C 0.2110(4) -0.0309(6) 0.11483(14) 0.0219(11) Uani 1 1 d .
H8 H 0.2020 -0.1507 0.1228 0.026 Uiso 1 1 calc R
C9 C 0.3162(4) 0.0685(6) 0.13336(13) 0.0170(10) Uani 1 1 d .
C10 C 0.4148(4) -0.0105(6) 0.16814(13) 0.0183(10) Uani 1 1 d .
C11 C -0.0452(5) 0.1282(7) 0.03416(16) 0.0280(12) Uani 1 1 d .
H11 H -0.1248 0.1212 0.0143 0.034 Uiso 1 1 calc R
C12 C 0.7364(4) 0.5003(5) 0.23277(14) 0.0146(9) Uani 1 1 d .
C13 C 0.8410(4) 0.5624(6) 0.26953(13) 0.0163(9) Uani 1 1 d .
C14 C 0.9325(4) 0.4410(6) 0.28811(14) 0.0185(10) Uani 1 1 d .
H14 H 0.9218 0.3184 0.2824 0.022 Uiso 1 1 calc R
C15 C 1.0409(4) 0.5072(6) 0.31553(15) 0.0194(10) Uani 1 1 d .
C16 C 1.0595(4) 0.6881(6) 0.32441(14) 0.0188(10) Uani 1 1 d .
C17 C 0.9640(4) 0.8079(6) 0.30739(14) 0.0182(10) Uani 1 1 d .
H17 H 0.9732 0.9297 0.3142 0.022 Uiso 1 1 calc R
C18 C 0.8547(4) 0.7445(6) 0.28003(14) 0.0161(9) Uani 1 1 d .
C19 C 0.7496(4) 0.8731(6) 0.26507(14) 0.0151(9) Uani 1 1 d .
C20 C 1.2282(5) 0.5543(7) 0.35816(18) 0.0310(13) Uani 1 1 d .
H20 H 1.3102 0.5313 0.3755 0.037 Uiso 1 1 calc R
Co1 Co 1.0000 0.5000 0.0000 0.01855(19) Uani 1 2 d S
Co2 Co 0.71389(5) 0.44932(8) 0.130104(19) 0.01759(14) Uani 1 1 d .
N1 N 0.0287(4) 0.2684(5) 0.03879(12) 0.0206(9) Uani 1 1 d .
N2 N 0.0041(4) -0.0037(6) 0.06047(13) 0.0277(10) Uani 1 1 d .
H2 H -0.0311 -0.1082 0.0622 0.033 Uiso 1 1 calc R
N3 N 1.1790(3) 0.7124(5) 0.35115(12) 0.0216(9) Uani 1 1 d .
N4 N 1.1501(4) 0.4287(6) 0.33812(15) 0.0315(11) Uani 1 1 d .
H4 H 1.1661 0.3148 0.3392 0.038 Uiso 1 1 calc R
O1 O 0.9906(3) 0.6300(5) 0.06092(11) 0.0244(8) Uani 1 1 d .
O2 O 0.8035(3) 0.4639(5) 0.00460(10) 0.0258(8) Uani 1 1 d .
O3 O 0.8782(3) 0.5835(5) 0.11622(10) 0.0250(8) Uani 1 1 d .
O4 O 0.6996(3) 0.4068(5) 0.06133(11) 0.0304(9) Uani 1 1 d .
O5 O 0.5454(3) 0.3173(4) 0.12360(10) 0.0208(7) Uani 1 1 d .
O6 O 0.4346(3) 0.4760(4) 0.16630(10) 0.0203(7) Uani 1 1 d .
O7 O 0.4179(3) -0.1757(4) 0.17132(10) 0.0242(8) Uani 1 1 d .
O8 O 0.4911(3) 0.0911(4) 0.19219(10) 0.0214(8) Uani 1 1 d .
O9 O 0.7529(3) 0.5419(5) 0.19489(10) 0.0262(8) Uani 1 1 d .
O10 O 0.6406(3) 0.4124(4) 0.24198(10) 0.0196(7) Uani 1 1 d .
O11 O 0.6356(3) 0.8167(4) 0.25036(10) 0.0187(7) Uani 1 1 d .
O12 O 0.7702(3) 1.0358(4) 0.26936(11) 0.0221(8) Uani 1 1 d .
O13 O 0.6082(3) 0.6957(5) 0.11508(12) 0.0322(9) Uani 1 1 d .
H13A H 0.5816 0.7196 0.0880 0.048 Uiso 1 1 d R
H13B H 0.5546 0.7084 0.1331 0.048 Uiso 1 1 d R
O14 O 0.7213(8) 0.8701(10) 0.0305(3) 0.125(3) Uani 1 1 d .
H14A H 0.7734 0.8806 0.0122 0.188 Uiso 1 1 d R
H14B H 0.7170 0.7693 0.0427 0.188 Uiso 1 1 d R
O15 O 0.4954(7) 0.6113(10) 0.4558(2) 0.118(3) Uani 1 1 d .
H15A H 0.5543 0.6124 0.4785 0.178 Uiso 1 1 d R
H15B H 0.4203 0.5782 0.4597 0.178 Uiso 1 1 d R
O16 O 0.4269(8) 0.7246(15) 0.0361(3) 0.170(4) Uani 1 1 d .
H16A H 0.3454 0.7087 0.0305 0.256 Uiso 1 1 d R
H16B H 0.4700 0.7024 0.0152 0.256 Uiso 1 1 d R
Sm1 Sm 0.449255(18) 0.63056(3) 0.231951(6) 0.01297(5) Uani 1 1 d .

loop_
_atom_site_aniso_label
_atom_site_aniso_U_11
_atom_site_aniso_U_22
_atom_site_aniso_U_33
_atom_site_aniso_U_23
_atom_site_aniso_U_13
_atom_site_aniso_U_12
C1 0.0238(19) 0.018(2) 0.0182(19) 0.0031(17) 0.0046(16) 0.0007(18)
C2 0.0179(18) 0.031(3) 0.019(2) 0.0021(18) 0.0038(16) 0.0016(19)
C3 0.0184(17) 0.013(2) 0.0130(17) 0.0049(15) 0.0010(14) 0.0009(16)
C4 0.0170(17) 0.015(2) 0.0175(18) -0.0015(16) 0.0039(14) -0.0004(17)
C5 0.0221(19) 0.014(2) 0.023(2) 0.0033(17) 0.0007(16) -0.0038(17)
C6 0.0191(18) 0.020(2) 0.0179(19) -0.0007(17) -0.0001(15) -0.0004(18)
C7 0.025(2) 0.014(2) 0.027(2) 0.0017(18) -0.0009(17) -0.0032(19)
C8 0.032(2) 0.013(2) 0.020(2) 0.0018(16) 0.0002(17) -0.0037(19)
C9 0.0253(19) 0.013(2) 0.0115(17) 0.0014(15) -0.0011(15) 0.0013(17)
C10 0.029(2) 0.0111(19) 0.0143(18) 0.0019(15) 0.0013(16) -0.0006(18)
C11 0.028(2) 0.028(3) 0.026(2) 0.001(2) -0.0043(19) -0.004(2)
C12 0.0163(17) 0.0054(17) 0.0213(19) -0.0019(15) 0.0000(15) 0.0011(16)
C13 0.0131(16) 0.021(2) 0.0148(18) -0.0005(16) 0.0035(14) -0.0013(17)
C14 0.0191(18) 0.0108(19) 0.025(2) 0.0011(16) 0.0010(16) 0.0019(17)
C15 0.0168(18) 0.014(2) 0.026(2) 0.0035(17) 0.0003(16) 0.0051(17)
C16 0.0159(17) 0.023(2) 0.0174(19) 0.0022(17) 0.0016(15) -0.0033(18)
C17 0.0158(17) 0.017(2) 0.022(2) -0.0014(17) 0.0030(15) -0.0002(17)
C18 0.0124(16) 0.017(2) 0.0192(19) 0.0004(16) 0.0029(14) 0.0010(16)
C19 0.0124(16) 0.014(2) 0.0192(19) 0.0040(15) 0.0035(14) -0.0008(16)
C20 0.022(2) 0.022(3) 0.044(3) -0.001(2) -0.012(2) -0.001(2)
Co1 0.0175(3) 0.0222(4) 0.0162(4) 0.0031(3) 0.0034(3) 0.0000(3)
Co2 0.0178(2) 0.0187(3) 0.0163(3) -0.0003(2) 0.0028(2) -0.0029(2)
N1 0.0230(17) 0.0157(19) 0.0210(17) 0.0035(14) -0.0030(14) -0.0033(16)
N2 0.0299(19) 0.021(2) 0.030(2) 0.0024(17) -0.0030(16) -0.0112(18)
N3 0.0176(16) 0.020(2) 0.0246(18) 0.0017(16) -0.0060(14) 0.0004(16)
N4 0.0260(19) 0.0146(19) 0.047(2) 0.0068(18) -0.0146(18) 0.0051(17)
O1 0.0245(14) 0.0252(18) 0.0256(16) -0.0011(13) 0.0104(12) -0.0060(14)
O2 0.0187(13) 0.038(2) 0.0206(15) 0.0027(14) 0.0017(12) 0.0000(15)
O3 0.0296(15) 0.0270(18) 0.0202(15) -0.0017(13) 0.0092(12) -0.0064(14)
O4 0.0248(15) 0.046(2) 0.0213(15) -0.0025(15) 0.0064(13) -0.0128(16)
O5 0.0194(13) 0.0205(16) 0.0225(15) -0.0033(13) 0.0038(12) -0.0034(13)
O6 0.0261(14) 0.0145(15) 0.0194(14) -0.0051(12) 0.0005(12) -0.0002(13)
O7 0.0422(18) 0.0075(14) 0.0210(15) 0.0017(12) -0.0013(14) 0.0045(14)
O8 0.0306(15) 0.0177(16) 0.0142(13) 0.0025(12) -0.0017(12) -0.0010(14)
O9 0.0311(16) 0.0302(19) 0.0170(14) -0.0036(13) 0.0025(13) -0.0069(15)
O10 0.0157(13) 0.0178(16) 0.0255(15) -0.0001(12) 0.0036(11) -0.0051(12)
O11 0.0131(12) 0.0152(15) 0.0263(15) 0.0019(12) -0.0015(11) -0.0006(12)
O12 0.0143(13) 0.0136(16) 0.0378(17) -0.0005(13) 0.0023(12) -0.0007(12)
O13 0.0398(18) 0.0270(19) 0.0315(18) 0.0053(15) 0.0111(15) 0.0036(17)
O14 0.109(5) 0.093(6) 0.172(8) 0.001(5) 0.018(6) -0.018(5)
O15 0.122(5) 0.145(6) 0.095(4) 0.065(4) 0.040(4) 0.038(5)
O16 0.135(5) 0.271(11) 0.088(5) 0.030(6) -0.039(4) -0.109(7)
Sm1 0.01326(9) 0.01049(10) 0.01437(9) 0.00004(7) -0.00034(7) -0.00063(8)

loop_
_atom_type_symbol
_atom_type_description
_atom_type_scat_dispersion_real
_atom_type_scat_dispersion_imag
_atom_type_scat_source
C C 0.0033 0.0016 'International Tables Vol C Tables 4.2.6.8 and 6.1.1.4'
H H 0.0000 0.0000 'International Tables Vol C Tables 4.2.6.8 and 6.1.1.4'
N N 0.0061 0.0033 'International Tables Vol C Tables 4.2.6.8 and 6.1.1.4'
O O 0.0106 0.0060 'International Tables Vol C Tables 4.2.6.8 and 6.1.1.4'
Co Co 0.3494 0.9721 'International Tables Vol C Tables 4.2.6.8 and 6.1.1.4'
Sm Sm -0.1638 3.4418 'International Tables Vol C Tables 4.2.6.8 and 6.1.1.4'

loop_
_geom_angle_atom_site_label_1
_geom_angle_atom_site_label_2
_geom_angle_atom_site_label_3
_geom_angle
_geom_angle_site_symmetry_1
_geom_angle_site_symmetry_3
O3 C1 O1 125.3(4) . .
O3 C1 C2 117.5(4) . .
O1 C1 C2 117.2(4) . .
O4 C2 O2 126.1(4) . .
O4 C2 C1 116.5(4) . .
O2 C2 C1 117.4(4) . .
O6 C3 O5 125.9(4) . .
O6 C3 C4 118.6(4) . .
O5 C3 C4 115.2(4) . .
C5 C4 C9 121.7(4) . .
C5 C4 C3 116.9(4) . .
C9 C4 C3 121.1(4) . .
C4 C5 C6 116.5(4) . .
C4 C5 H5 121.8 . .
C6 C5 H5 121.8 . .
N1 C6 C7 108.8(4) . .
N1 C6 C5 129.8(4) . .
C7 C6 C5 121.4(4) . .
N2 C7 C8 132.5(5) . .
N2 C7 C6 105.2(4) . .
C8 C7 C6 122.3(4) . .
C9 C8 C7 116.9(4) . .
C9 C8 H8 121.6 . .
C7 C8 H8 121.6 . .
C8 C9 C4 121.1(4) . .
C8 C9 C10 119.4(4) . .
C4 C9 C10 119.3(4) . .
O7 C10 O8 124.0(4) . .
O7 C10 C9 117.7(4) . .
O8 C10 C9 118.3(4) . .
N1 C11 N2 112.3(4) . .
N1 C11 H11 123.8 . .
N2 C11 H11 123.8 . .
O9 C12 O10 124.8(4) . .
O9 C12 C13 115.1(4) . .
O10 C12 C13 120.1(4) . .
C14 C13 C18 121.2(4) . .
C14 C13 C12 117.9(4) . .
C18 C13 C12 120.3(4) . .
C13 C14 C15 116.7(4) . .
C13 C14 H14 121.6 . .
C15 C14 H14 121.6 . .
N4 C15 C14 132.7(4) . .
N4 C15 C16 104.4(4) . .
C14 C15 C16 122.9(4) . .
C17 C16 N3 131.1(4) . .
C17 C16 C15 119.8(4) . .
N3 C16 C15 109.0(4) . .
C16 C17 C18 118.1(4) . .
C16 C17 H17 120.9 . .
C18 C17 H17 120.9 . .
C17 C18 C13 121.1(4) . .
C17 C18 C19 117.0(4) . .
C13 C18 C19 121.8(3) . .
O12 C19 O11 120.1(4) . .
O12 C19 C18 120.5(4) . .
O11 C19 C18 119.3(4) . .
O12 C19 Sm1 55.9(2) . 2_655
O11 C19 Sm1 66.4(2) . 2_655
C18 C19 Sm1 160.5(3) . 2_655
N3 C20 N4 112.5(4) . .
N3 C20 H20 123.7 . .
N4 C20 H20 123.7 . .
O2 Co1 O2 180.00(17) 3_765 .
O2 Co1 N1 84.72(14) 3_765 3_665
O2 Co1 N1 95.28(14) . 3_665
O2 Co1 N1 95.28(14) 3_765 1_655
O2 Co1 N1 84.72(14) . 1_655
N1 Co1 N1 180.0(2) 3_665 1_655
O2 Co1 O1 100.23(13) 3_765 .
O2 Co1 O1 79.77(13) . .
N1 Co1 O1 94.68(14) 3_665 .
N1 Co1 O1 85.32(14) 1_655 .
O2 Co1 O1 79.77(13) 3_765 3_765
O2 Co1 O1 100.23(13) . 3_765
N1 Co1 O1 85.32(14) 3_665 3_765
N1 Co1 O1 94.68(14) 1_655 3_765
O1 Co1 O1 180.00(8) . 3_765
O5 Co2 O9 107.54(13) . .
O5 Co2 O3 162.88(13) . .
O9 Co2 O3 89.02(13) . .
O5 Co2 O4 84.29(13) . .
O9 Co2 O4 166.69(15) . .
O3 Co2 O4 78.80(13) . .
O5 Co2 N3 91.14(14) . 2_745
O9 Co2 N3 90.79(14) . 2_745
O3 Co2 N3 92.99(14) . 2_745
O4 Co2 N3 95.16(15) . 2_745
O5 Co2 O13 90.04(14) . .
O9 Co2 O13 85.81(14) . .
O3 Co2 O13 86.79(14) . .
O4 Co2 O13 88.13(14) . .
N3 Co2 O13 176.60(14) 2_745 .
C11 N1 C6 105.7(4) . .
C11 N1 Co1 125.9(3) . 1_455
C6 N1 Co1 128.2(3) . 1_455
C11 N2 C7 108.0(4) . .
C11 N2 H2 126.0 . .
C7 N2 H2 126.0 . .
C20 N3 C16 105.5(4) . .
C20 N3 Co2 123.3(3) . 2_755
C16 N3 Co2 130.4(3) . 2_755
C20 N4 C15 108.6(4) . .
C20 N4 H4 125.7 . .
C15 N4 H4 125.7 . .
C1 O1 Co1 108.5(3) . .
C2 O2 Co1 108.8(3) . .
C1 O3 Co2 113.2(3) . .
C2 O4 Co2 113.8(3) . .
C3 O5 Co2 128.4(3) . .
C3 O6 Sm1 160.0(3) . .
C10 O7 Sm1 133.2(3) . 1_545
C10 O8 Sm1 135.0(3) . 2_645
C12 O9 Co2 140.2(3) . .
C12 O10 Sm1 149.7(3) . 2_645
C12 O10 Sm1 105.0(3) . .
Sm1 O10 Sm1 105.27(11) 2_645 .
C19 O11 Sm1 162.9(3) . .
C19 O11 Sm1 87.1(3) . 2_655
Sm1 O11 Sm1 107.15(11) . 2_655
C19 O12 Sm1 98.3(2) . 2_655
Co2 O13 H13A 117.7 . .
Co2 O13 H13B 108.9 . .
H13A O13 H13B 117.2 . .
H14A O14 H14B 117.1 . .
H15A O15 H15B 117.0 . .
H16A O16 H16B 116.9 . .
O6 Sm1 O8 140.51(11) . 2_655
O6 Sm1 O7 69.63(11) . 1_565
O8 Sm1 O7 148.23(11) 2_655 1_565
O6 Sm1 O12 84.23(11) . 2_645
O8 Sm1 O12 94.85(12) 2_655 2_645
O7 Sm1 O12 99.20(12) 1_565 2_645
O6 Sm1 O11 116.36(11) . .
O8 Sm1 O11 76.20(11) 2_655 .
O7 Sm1 O11 79.82(11) 1_565 .
O12 Sm1 O11 156.81(11) 2_645 .
O6 Sm1 O10 136.91(10) . 2_655
O8 Sm1 O10 81.36(11) 2_655 2_655
O7 Sm1 O10 72.72(11) 1_565 2_655
O12 Sm1 O10 81.80(10) 2_645 2_655
O11 Sm1 O10 75.77(10) . 2_655
O6 Sm1 O10 73.79(10) . .
O8 Sm1 O10 73.52(11) 2_655 .
O7 Sm1 O10 120.44(11) 1_565 .
O12 Sm1 O10 122.07(10) 2_645 .
O11 Sm1 O10 76.42(10) . .
O10 Sm1 O10 146.12(6) 2_655 .
O6 Sm1 O11 74.84(11) . 2_645
O8 Sm1 O11 74.00(10) 2_655 2_645
O7 Sm1 O11 136.10(10) 1_565 2_645
O12 Sm1 O11 51.59(10) 2_645 2_645
O11 Sm1 O11 140.65(7) . 2_645
O10 Sm1 O11 123.50(10) 2_655 2_645
O10 Sm1 O11 70.91(9) . 2_645
O6 Sm1 C19 74.36(12) . 2_645
O8 Sm1 C19 87.87(12) 2_655 2_645
O7 Sm1 C19 116.14(12) 1_565 2_645
O12 Sm1 C19 25.74(11) 2_645 2_645
O11 Sm1 C19 163.78(11) . 2_645
O10 Sm1 C19 105.20(11) 2_655 2_645
O10 Sm1 C19 96.34(11) . 2_645
O11 Sm1 C19 26.48(10) 2_645 2_645
O6 Sm1 Sm1 133.83(8) . 2_655
O8 Sm1 Sm1 80.32(8) 2_655 2_655
O7 Sm1 Sm1 67.96(8) 1_565 2_655
O12 Sm1 Sm1 119.68(8) 2_645 2_655
O11 Sm1 Sm1 38.34(7) . 2_655
O10 Sm1 Sm1 37.90(7) 2_655 2_655
O10 Sm1 Sm1 113.91(7) . 2_655
O11 Sm1 Sm1 151.29(7) 2_645 2_655
C19 Sm1 Sm1 142.36(9) 2_645 2_655
O6 Sm1 Sm1 74.81(8) . 2_645
O8 Sm1 Sm1 65.76(8) 2_655 2_645
O7 Sm1 Sm1 143.22(8) 1_565 2_645
O12 Sm1 Sm1 86.10(8) 2_645 2_645
O11 Sm1 Sm1 108.69(7) . 2_645
O10 Sm1 Sm1 143.78(7) 2_655 2_645
O10 Sm1 Sm1 36.83(7) . 2_645
O11 Sm1 Sm1 34.51(6) 2_645 2_645
C19 Sm1 Sm1 60.76(8) 2_645 2_645
Sm1 Sm1 Sm1 139.408(18) 2_655 2_645

loop_
_geom_bond_atom_site_label_1
_geom_bond_atom_site_label_2
_geom_bond_distance
_geom_bond_site_symmetry_2
C1 O3 1.240(5) .
C1 O1 1.269(6) .
C1 C2 1.543(6) .
C2 O4 1.233(6) .
C2 O2 1.263(6) .
C3 O6 1.247(5) .
C3 O5 1.254(5) .
C3 C4 1.503(6) .
C4 C5 1.385(6) .
C4 C9 1.418(6) .
C5 C6 1.394(6) .
C5 H5 0.9500 .
C6 N1 1.386(5) .
C6 C7 1.392(7) .
C7 N2 1.368(6) .
C7 C8 1.383(6) .
C8 C9 1.379(6) .
C8 H8 0.9500 .
C9 C10 1.486(6) .
C10 O7 1.259(5) .
C10 O8 1.259(5) .
C11 N1 1.309(6) .
C11 N2 1.336(6) .
C11 H11 0.9500 .
C12 O9 1.236(5) .
C12 O10 1.270(5) .
C12 C13 1.514(5) .
C13 C14 1.384(6) .
C13 C18 1.421(6) .
C14 C15 1.392(6) .
C14 H14 0.9500 .
C15 N4 1.374(6) .
C15 C16 1.407(7) .
C16 C17 1.389(6) .
C16 N3 1.393(5) .
C17 C18 1.391(6) .
C17 H17 0.9500 .
C18 C19 1.487(6) .
C19 O12 1.257(5) .
C19 O11 1.279(5) .
C19 Sm1 2.864(4) 2_655
C20 N3 1.310(7) .
C20 N4 1.339(6) .
C20 H20 0.9500 .
Co1 O2 2.097(3) 3_765
Co1 O2 2.097(3) .
Co1 N1 2.115(4) 3_665
Co1 N1 2.115(4) 1_655
Co1 O1 2.120(3) .
Co1 O1 2.120(3) 3_765
Co2 O5 2.008(3) .
Co2 O9 2.078(3) .
Co2 O3 2.096(3) .
Co2 O4 2.105(3) .
Co2 N3 2.148(4) 2_745
Co2 O13 2.184(4) .
N1 Co1 2.115(4) 1_455
N2 H2 0.8800 .
N3 Co2 2.148(4) 2_755
N4 H4 0.8800 .
O6 Sm1 2.306(3) .
O7 Sm1 2.346(3) 1_545
O8 Sm1 2.321(3) 2_645
O10 Sm1 2.516(3) 2_645
O10 Sm1 2.578(3) .
O11 Sm1 2.400(3) .
O11 Sm1 2.628(3) 2_655
O12 Sm1 2.397(3) 2_655
O13 H13A 0.8493 .
O13 H13B 0.8496 .
O14 H14A 0.8434 .
O14 H14B 0.8552 .
O15 H15A 0.8510 .
O15 H15B 0.8501 .
O16 H16A 0.8507 .
O16 H16B 0.8514 .
Sm1 O8 2.321(3) 2_655
Sm1 O7 2.346(3) 1_565
Sm1 O12 2.397(3) 2_645
Sm1 O10 2.516(3) 2_655
Sm1 O11 2.628(3) 2_645
Sm1 C19 2.864(4) 2_645
Sm1 Sm1 4.0483(7) 2_655
Sm1 Sm1 4.0483(7) 2_645

loop_
_geom_hbond_atom_site_label_D
_geom_hbond_atom_site_label_H
_geom_hbond_atom_site_label_A
_geom_hbond_distance_DH
_geom_hbond_distance_HA
_geom_hbond_distance_DA
_geom_hbond_angle_DHA
_geom_hbond_site_symmetry_A
N2 H2 O1 0.88 2.00 2.785(6) 147.6 1_445
N2 H2 O14 0.88 2.62 3.105(9) 115.6 1_445
N4 H4 O3 0.88 2.31 3.004(6) 135.6 2_745
N4 H4 O9 0.88 2.52 3.314(6) 149.8 2_745
O13 H13A O16 0.85 2.08 2.832(8) 147.4 .
O13 H13B O7 0.85 2.17 2.986(5) 162.0 1_565
O13 H13B O6 0.85 2.47 3.066(5) 127.8 .
O15 H15A O14 0.85 2.17 3.017(11) 172.4 4_576
O15 H15B O14 0.85 2.22 2.992(11) 151.7 2_645
O16 H16A O2 0.85 2.18 2.906(9) 142.9 3_665
O16 H16B O15 0.85 2.35 2.935(12) 126.5 4_575

loop_
_geom_torsion_atom_site_label_1
_geom_torsion_atom_site_label_2
_geom_torsion_atom_site_label_3
_geom_torsion_atom_site_label_4
_geom_torsion
_geom_torsion_site_symmetry_1
_geom_torsion_site_symmetry_4
O3 C1 C2 O4 -3.0(7) . .
O1 C1 C2 O4 177.3(4) . .
O3 C1 C2 O2 176.7(4) . .
O1 C1 C2 O2 -2.9(7) . .
O6 C3 C4 C5 73.6(5) . .
O5 C3 C4 C5 -100.6(5) . .
O6 C3 C4 C9 -113.1(5) . .
O5 C3 C4 C9 72.7(5) . .
C9 C4 C5 C6 1.2(7) . .
C3 C4 C5 C6 174.5(4) . .
C4 C5 C6 N1 -179.6(4) . .
C4 C5 C6 C7 2.4(7) . .
N1 C6 C7 N2 -2.0(5) . .
C5 C6 C7 N2 176.4(4) . .
N1 C6 C7 C8 177.4(4) . .
C5 C6 C7 C8 -4.2(7) . .
N2 C7 C8 C9 -178.5(5) . .
C6 C7 C8 C9 2.2(7) . .
C7 C8 C9 C4 1.3(7) . .
C7 C8 C9 C10 177.0(4) . .
C5 C4 C9 C8 -3.1(7) . .
C3 C4 C9 C8 -176.1(4) . .
C5 C4 C9 C10 -178.8(4) . .
C3 C4 C9 C10 8.2(6) . .
C8 C9 C10 O7 18.2(6) . .
C4 C9 C10 O7 -166.1(4) . .
C8 C9 C10 O8 -162.7(4) . .
C4 C9 C10 O8 13.0(6) . .
O9 C12 C13 C14 -102.0(5) . .
O10 C12 C13 C14 78.0(5) . .
O9 C12 C13 C18 69.4(5) . .
O10 C12 C13 C18 -110.6(5) . .
C18 C13 C14 C15 -3.2(6) . .
C12 C13 C14 C15 168.1(4) . .
C13 C14 C15 N4 -178.0(5) . .
C13 C14 C15 C16 -0.2(7) . .
N4 C15 C16 C17 -178.2(4) . .
C14 C15 C16 C17 3.5(7) . .
N4 C15 C16 N3 1.0(5) . .
C14 C15 C16 N3 -177.3(4) . .
N3 C16 C17 C18 177.9(4) . .
C15 C16 C17 C18 -3.1(6) . .
C16 C17 C18 C13 -0.3(6) . .
C16 C17 C18 C19 175.5(4) . .
C14 C13 C18 C17 3.6(7) . .
C12 C13 C18 C17 -167.5(4) . .
C14 C13 C18 C19 -172.0(4) . .
C12 C13 C18 C19 16.9(6) . .
C17 C18 C19 O12 14.2(6) . .
C13 C18 C19 O12 -170.1(4) . .
C17 C18 C19 O11 -161.4(4) . .
C13 C18 C19 O11 14.4(6) . .
C17 C18 C19 Sm1 -59.2(10) . 2_655
C13 C18 C19 Sm1 116.6(8) . 2_655
N2 C11 N1 C6 -1.0(6) . .
N2 C11 N1 Co1 173.8(3) . 1_455
C7 C6 N1 C11 1.9(5) . .
C5 C6 N1 C11 -176.3(5) . .
C7 C6 N1 Co1 -172.7(3) . 1_455
C5 C6 N1 Co1 9.0(7) . 1_455
N1 C11 N2 C7 -0.2(6) . .
C8 C7 N2 C11 -177.9(5) . .
C6 C7 N2 C11 1.4(5) . .
N4 C20 N3 C16 0.0(6) . .
N4 C20 N3 Co2 -171.0(3) . 2_755
C17 C16 N3 C20 178.5(5) . .
C15 C16 N3 C20 -0.6(5) . .
C17 C16 N3 Co2 -11.4(7) . 2_755
C15 C16 N3 Co2 169.5(3) . 2_755
N3 C20 N4 C15 0.7(6) . .
C14 C15 N4 C20 177.1(5) . .
C16 C15 N4 C20 -1.0(6) . .
O3 C1 O1 Co1 161.9(4) . .
C2 C1 O1 Co1 -18.5(5) . .
O2 Co1 O1 C1 -156.7(3) 3_765 .
O2 Co1 O1 C1 23.3(3) . .
N1 Co1 O1 C1 117.8(3) 3_665 .
N1 Co1 O1 C1 -62.2(3) 1_655 .
O4 C2 O2 Co1 -157.4(4) . .
C1 C2 O2 Co1 22.8(5) . .
N1 Co1 O2 C2 -118.7(3) 3_665 .
N1 Co1 O2 C2 61.3(3) 1_655 .
O1 Co1 O2 C2 -24.9(3) . .
O1 Co1 O2 C2 155.1(3) 3_765 .
O1 C1 O3 Co2 -175.9(4) . .
C2 C1 O3 Co2 4.5(5) . .
O5 Co2 O3 C1 -12.5(7) . .
O9 Co2 O3 C1 -178.1(3) . .
O4 Co2 O3 C1 -3.5(3) . .
N3 Co2 O3 C1 91.2(3) 2_745 .
O13 Co2 O3 C1 -92.2(3) . .
O2 C2 O4 Co2 -179.9(4) . .
C1 C2 O4 Co2 -0.1(5) . .
O5 Co2 O4 C2 179.1(4) . .
O9 Co2 O4 C2 26.0(8) . .
O3 Co2 O4 C2 1.8(4) . .
N3 Co2 O4 C2 -90.2(4) 2_745 .
O13 Co2 O4 C2 88.9(4) . .
O6 C3 O5 Co2 -4.8(6) . .
C4 C3 O5 Co2 168.9(3) . .
O9 Co2 O5 C3 38.1(4) . .
O3 Co2 O5 C3 -126.7(5) . .
O4 Co2 O5 C3 -135.7(4) . .
N3 Co2 O5 C3 129.2(4) 2_745 .
O13 Co2 O5 C3 -47.6(4) . .
O5 C3 O6 Sm1 -81.6(10) . .
C4 C3 O6 Sm1 104.8(8) . .
O8 C10 O7 Sm1 40.9(7) . 1_545
C9 C10 O7 Sm1 -140.0(3) . 1_545
O7 C10 O8 Sm1 -54.1(7) . 2_645
C9 C10 O8 Sm1 126.8(4) . 2_645
O10 C12 O9 Co2 -31.2(7) . .
C13 C12 O9 Co2 148.9(4) . .
O5 Co2 O9 C12 32.5(5) . .
O3 Co2 O9 C12 -151.9(5) . .
O4 Co2 O9 C12 -175.6(5) . .
N3 Co2 O9 C12 -58.9(5) 2_745 .
O13 Co2 O9 C12 121.3(5) . .
O9 C12 O10 Sm1 108.8(6) . 2_645
C13 C12 O10 Sm1 -71.2(7) . 2_645
O9 C12 O10 Sm1 -75.1(5) . .
C13 C12 O10 Sm1 104.9(4) . .
O12 C19 O11 Sm1 -163.6(7) . .
C18 C19 O11 Sm1 12.0(12) . .
Sm1 C19 O11 Sm1 -147.2(10) 2_655 .
O12 C19 O11 Sm1 -16.4(4) . 2_655
C18 C19 O11 Sm1 159.2(4) . 2_655
O11 C19 O12 Sm1 18.2(4) . 2_655
C18 C19 O12 Sm1 -157.3(3) . 2_655
C3 O6 Sm1 O8 -6.8(9) . 2_655
C3 O6 Sm1 O7 160.5(9) . 1_565
C3 O6 Sm1 O12 -97.5(9) . 2_645
C3 O6 Sm1 O11 93.7(9) . .
C3 O6 Sm1 O10 -168.9(8) . 2_655
C3 O6 Sm1 O10 28.4(8) . .
C3 O6 Sm1 O11 -45.7(8) . 2_645
C3 O6 Sm1 C19 -73.2(9) . 2_645
C3 O6 Sm1 Sm1 136.2(8) . 2_655
C3 O6 Sm1 Sm1 -9.9(8) . 2_645
C19 O11 Sm1 O6 -86.2(10) . .
Sm1 O11 Sm1 O6 128.28(12) 2_655 .
C19 O11 Sm1 O8 53.7(10) . 2_655
Sm1 O11 Sm1 O8 -91.80(13) 2_655 2_655
C19 O11 Sm1 O7 -147.3(10) . 1_565
Sm1 O11 Sm1 O7 67.20(12) 2_655 1_565
C19 O11 Sm1 O12 123.1(10) . 2_645
Sm1 O11 Sm1 O12 -22.4(3) 2_655 2_645
C19 O11 Sm1 O10 138.2(10) . 2_655
Sm1 O11 Sm1 O10 -7.38(10) 2_655 2_655
C19 O11 Sm1 O10 -22.3(10) . .
Sm1 O11 Sm1 O10 -167.85(13) 2_655 .
C19 O11 Sm1 O11 12.1(10) . 2_645
Sm1 O11 Sm1 O11 -133.45(15) 2_655 2_645
C19 O11 Sm1 C19 42.6(13) . 2_645
Sm1 O11 Sm1 C19 -102.9(4) 2_655 2_645
C19 O11 Sm1 Sm1 145.5(10) . 2_655
C19 O11 Sm1 Sm1 -4.3(10) . 2_645
Sm1 O11 Sm1 Sm1 -149.83(7) 2_655 2_645
C12 O10 Sm1 O6 95.9(3) . .
Sm1 O10 Sm1 O6 -86.17(12) 2_645 .
C12 O10 Sm1 O8 -106.6(3) . 2_655
Sm1 O10 Sm1 O8 71.38(12) 2_645 2_655
C12 O10 Sm1 O7 42.1(3) . 1_565
Sm1 O10 Sm1 O7 -139.91(11) 2_645 1_565
C12 O10 Sm1 O12 168.1(2) . 2_645
Sm1 O10 Sm1 O12 -13.97(16) 2_645 2_645
C12 O10 Sm1 O11 -27.2(3) . .
Sm1 O10 Sm1 O11 150.75(13) 2_645 .
C12 O10 Sm1 O10 -62.8(2) . 2_655
Sm1 O10 Sm1 O10 115.18(19) 2_645 2_655
C12 O10 Sm1 O11 175.1(3) . 2_645
Sm1 O10 Sm1 O11 -6.98(10) 2_645 2_645
C12 O10 Sm1 C19 167.5(3) . 2_645
Sm1 O10 Sm1 C19 -14.51(13) 2_645 2_645
C12 O10 Sm1 Sm1 -35.4(3) . 2_655
Sm1 O10 Sm1 Sm1 142.53(7) 2_645 2_655
C12 O10 Sm1 Sm1 -178.0(3) . 2_645
